data_4064075
loop_
_publ_author_name
'Wagner, Harald'
'Baumgartner, Judith'
'Marschner, Christoph'
'Poelt, Peter'

_publ_section_title
;
 Rearrangement/Fragmentation Reactions of Oligosilanes with Aluminum
 Chloride.
;
_journal_issue 15
_journal_name_full Organometallics
_journal_page_first 3939
_journal_page_last 3954
_journal_paper_doi 10.1021/om1011165
_journal_volume 30
_journal_year 2011
_chemical_formula_sum 'C16 H46 Si8'
_chemical_formula_weight 463.25
_chemical_name_systematic
;
 ?
;
_space_group_IT_number 2
_symmetry_cell_setting triclinic
_symmetry_space_group_name_Hall '-P 1'
_symmetry_space_group_name_H-M 'P -1'
_atom_sites_solution_hydrogens geom
_atom_sites_solution_primary direct
_atom_sites_solution_secondary difmap
_audit_creation_method SHELXL-97
_cell_angle_alpha 75.42(3)
_cell_angle_beta 87.67(3)
_cell_angle_gamma 78.90(3)
_cell_formula_units_Z 2
_cell_length_a 9.6431(19)
_cell_length_b 10.100(2)
_cell_length_c 15.544(3)
_cell_measurement_reflns_used 6842
_cell_measurement_temperature 100(2)
_cell_measurement_theta_max 52.591
_cell_measurement_theta_min 5.047
_cell_volume 1437.7(5)
_computing_cell_refinement 'Bruker XSCANS'
_computing_data_collection 'Bruker XSCANS'
_computing_data_reduction 'Bruker SHELXTL'
_computing_molecular_graphics 'Bruker SHELXTL'
_computing_publication_material 'Bruker SHELXTL'
_computing_structure_refinement 'SHELXL-97 (Sheldrick, 1997)'
_computing_structure_solution 'SHELXS-97 (Sheldrick, 1990)'
_diffrn_ambient_temperature 100(2)
_diffrn_measured_fraction_theta_full 0.973
_diffrn_measured_fraction_theta_max 0.973
_diffrn_measurement_device_type 'SMART APEX'
_diffrn_measurement_method '\w scans'
_diffrn_radiation_monochromator graphite
_diffrn_radiation_source 'fine-focus sealed tube'
_diffrn_radiation_type MoK\a
_diffrn_radiation_wavelength 0.71073
_diffrn_reflns_av_R_equivalents 0.0324
_diffrn_reflns_av_sigmaI/netI 0.0497
_diffrn_reflns_limit_h_max 12
_diffrn_reflns_limit_h_min -12
_diffrn_reflns_limit_k_max 12
_diffrn_reflns_limit_k_min -12
_diffrn_reflns_limit_l_max 19
_diffrn_reflns_limit_l_min -19
_diffrn_reflns_number 11183
_diffrn_reflns_theta_full 26.37
_diffrn_reflns_theta_max 26.37
_diffrn_reflns_theta_min 2.12
_exptl_absorpt_coefficient_mu 0.375
_exptl_absorpt_correction_T_max 0.9288
_exptl_absorpt_correction_T_min 0.8832
_exptl_absorpt_correction_type multi-scan
_exptl_absorpt_process_details SADABS
_exptl_crystal_colour colorless
_exptl_crystal_density_diffrn 1.070
_exptl_crystal_density_method 'not measured'
_exptl_crystal_description blocks
_exptl_crystal_F_000 508
_exptl_crystal_size_max 0.34
_exptl_crystal_size_mid 0.28
_exptl_crystal_size_min 0.20
_refine_diff_density_max 0.731
_refine_diff_density_min -0.429
_refine_diff_density_rms 0.099
_refine_ls_extinction_method none
_refine_ls_goodness_of_fit_ref 1.088
_refine_ls_hydrogen_treatment constr
_refine_ls_matrix_type full
_refine_ls_number_parameters 231
_refine_ls_number_reflns 5711
_refine_ls_number_restraints 0
_refine_ls_restrained_S_all 1.088
_refine_ls_R_factor_all 0.0522
_refine_ls_R_factor_gt 0.0487
_refine_ls_shift/su_max 0.000
_refine_ls_shift/su_mean 0.000
_refine_ls_structure_factor_coef Fsqd
_refine_ls_weighting_details 'calc w=1/[\s^2^(Fo^2^)+(0.0698P)^2^+1.3704P] where P=(Fo^2^+2Fc^2^)/3'
_refine_ls_weighting_scheme calc
_refine_ls_wR_factor_gt 0.1321
_refine_ls_wR_factor_ref 0.1350
_reflns_number_gt 5337
_reflns_number_total 5711
_reflns_threshold_expression >2sigma(I)
_cod_data_source_file om1011165_si_001.cif
_cod_data_source_block 29_520j
_cod_depositor_comments
;
The following automatic conversions were performed:

'_symmetry_cell_setting' value 'Triclinic' changed to 'triclinic'
according to /home/saulius/struct/CIF-dictionaries/cif_core.dic
dictionary named 'cif_core.dic' version 2.4.1 from 2010-06-29.

Automatic conversion script
Id: cif_fix_values 1715 2011-07-08 13:25:40Z adriana 
;
_cod_original_sg_symbol_H-M P-1
_cod_database_code 4064075

loop_
_symmetry_equiv_pos_as_xyz
'x, y, z'
'-x, -y, -z'

loop_
_atom_site_label
_atom_site_type_symbol
_atom_site_fract_x
_atom_site_fract_y
_atom_site_fract_z
_atom_site_U_iso_or_equiv
_atom_site_adp_type
_atom_site_occupancy
_atom_site_symmetry_multiplicity
_atom_site_calc_flag
_atom_site_refinement_flags
Si1 Si 0.56506(7) 0.09766(7) 0.23628(4) 0.01609(17) Uani 1 1 d .
Si2 Si 0.31565(7) 0.13382(7) 0.23943(4) 0.01374(16) Uani 1 1 d .
Si3 Si 0.26514(7) 0.35782(7) 0.26830(4) 0.01387(16) Uani 1 1 d .
Si4 Si 0.49391(7) 0.40999(7) 0.24636(5) 0.01648(17) Uani 1 1 d .
Si5 Si 0.23421(7) 0.07910(7) 0.11528(4) 0.01612(17) Uani 1 1 d .
Si6 Si 0.23221(7) 0.00848(7) 0.37360(4) 0.01599(17) Uani 1 1 d .
Si7 Si 0.21055(7) 0.29642(7) 0.42124(4) 0.01693(17) Uani 1 1 d .
Si8 Si 0.08413(7) 0.52724(7) 0.18858(5) 0.01784(17) Uani 1 1 d .
C1 C 0.6328(3) 0.1223(3) 0.11841(17) 0.0217(5) Uani 1 1 d .
H1A H 0.5878 0.2139 0.0826 0.033 Uiso 1 1 calc R
H1B H 0.6102 0.0495 0.0929 0.033 Uiso 1 1 calc R
H1C H 0.7354 0.1161 0.1187 0.033 Uiso 1 1 calc R
C2 C 0.6522(3) -0.0824(3) 0.29866(19) 0.0244(6) Uani 1 1 d .
H2A H 0.7551 -0.0907 0.2953 0.037 Uiso 1 1 calc R
H2B H 0.6237 -0.1515 0.2721 0.037 Uiso 1 1 calc R
H2C H 0.6232 -0.0988 0.3610 0.037 Uiso 1 1 calc R
C3 C 0.6130(3) 0.2349(3) 0.28525(17) 0.0191(5) Uani 1 1 d .
H3A H 0.7116 0.2444 0.2692 0.023 Uiso 1 1 calc R
H3B H 0.6085 0.2042 0.3509 0.023 Uiso 1 1 calc R
C4 C 0.5191(3) 0.4848(3) 0.12410(18) 0.0230(6) Uani 1 1 d .
H4A H 0.4764 0.5840 0.1082 0.035 Uiso 1 1 calc R
H4B H 0.4737 0.4358 0.0896 0.035 Uiso 1 1 calc R
H4C H 0.6203 0.4734 0.1109 0.035 Uiso 1 1 calc R
C5 C 0.5379(3) 0.5372(3) 0.3064(2) 0.0253(6) Uani 1 1 d .
H5A H 0.6317 0.5575 0.2884 0.038 Uiso 1 1 calc R
H5B H 0.5375 0.4967 0.3707 0.038 Uiso 1 1 calc R
H5C H 0.4673 0.6236 0.2912 0.038 Uiso 1 1 calc R
C6 C 0.2710(3) 0.2017(3) 0.00763(17) 0.0240(6) Uani 1 1 d .
H6A H 0.2381 0.1724 -0.0422 0.036 Uiso 1 1 calc R
H6B H 0.3729 0.2003 0.0023 0.036 Uiso 1 1 calc R
H6C H 0.2213 0.2963 0.0067 0.036 Uiso 1 1 calc R
C7 C 0.3326(3) -0.1023(3) 0.11753(18) 0.0220(5) Uani 1 1 d .
H7A H 0.2966 -0.1347 0.0700 0.033 Uiso 1 1 calc R
H7B H 0.3188 -0.1653 0.1751 0.033 Uiso 1 1 calc R
H7C H 0.4336 -0.1011 0.1086 0.033 Uiso 1 1 calc R
C8 C 0.0400(3) 0.0763(3) 0.11909(18) 0.0233(6) Uani 1 1 d .
H8A H -0.0133 0.1691 0.1197 0.035 Uiso 1 1 calc R
H8B H 0.0191 0.0086 0.1730 0.035 Uiso 1 1 calc R
H8C H 0.0127 0.0499 0.0666 0.035 Uiso 1 1 calc R
C9 C 0.3108(3) -0.1826(3) 0.41055(18) 0.0244(6) Uani 1 1 d .
H9A H 0.4140 -0.1949 0.4123 0.037 Uiso 1 1 calc R
H9B H 0.2831 -0.2310 0.3686 0.037 Uiso 1 1 calc R
H9C H 0.2761 -0.2214 0.4699 0.037 Uiso 1 1 calc R
C10 C 0.0331(3) 0.0222(3) 0.36442(16) 0.0187(5) Uani 1 1 d .
H10A H -0.0072 0.0013 0.4241 0.028 Uiso 1 1 calc R
H10B H 0.0140 -0.0446 0.3324 0.028 Uiso 1 1 calc R
H10C H -0.0097 0.1168 0.3320 0.028 Uiso 1 1 calc R
C11 C 0.2735(3) 0.1017(3) 0.45727(16) 0.0178(5) Uani 1 1 d .
H11A H 0.3769 0.0818 0.4674 0.021 Uiso 1 1 calc R
H11B H 0.2285 0.0648 0.5144 0.021 Uiso 1 1 calc R
C12 C 0.0141(3) 0.3378(3) 0.44340(17) 0.0221(6) Uani 1 1 d .
H12A H -0.0367 0.2922 0.4094 0.033 Uiso 1 1 calc R
H12B H -0.0195 0.4388 0.4252 0.033 Uiso 1 1 calc R
H12C H -0.0032 0.3038 0.5070 0.033 Uiso 1 1 calc R
C13 C 0.2990(3) 0.3889(3) 0.48772(17) 0.0259(6) Uani 1 1 d .
H13A H 0.2719 0.3617 0.5502 0.039 Uiso 1 1 calc R
H13B H 0.2693 0.4898 0.4649 0.039 Uiso 1 1 calc R
H13C H 0.4018 0.3633 0.4827 0.039 Uiso 1 1 calc R
C14 C -0.0810(3) 0.4547(3) 0.1895(2) 0.0292(6) Uani 1 1 d .
H14A H -0.1594 0.5303 0.1643 0.044 Uiso 1 1 calc R
H14B H -0.1031 0.4102 0.2509 0.044 Uiso 1 1 calc R
H14C H -0.0667 0.3857 0.1540 0.044 Uiso 1 1 calc R
C15 C 0.1328(3) 0.5951(3) 0.06993(19) 0.0288(6) Uani 1 1 d .
H15A H 0.1528 0.5182 0.0407 0.043 Uiso 1 1 calc R
H15B H 0.2169 0.6369 0.0678 0.043 Uiso 1 1 calc R
H15C H 0.0541 0.6656 0.0392 0.043 Uiso 1 1 calc R
C16 C 0.0435(3) 0.6767(3) 0.2439(2) 0.0293(6) Uani 1 1 d .
H16A H 0.1296 0.7134 0.2471 0.044 Uiso 1 1 calc R
H16B H 0.0085 0.6437 0.3041 0.044 Uiso 1 1 calc R
H16C H -0.0288 0.7506 0.2092 0.044 Uiso 1 1 calc R

loop_
_atom_site_aniso_label
_atom_site_aniso_U_11
_atom_site_aniso_U_22
_atom_site_aniso_U_33
_atom_site_aniso_U_23
_atom_site_aniso_U_13
_atom_site_aniso_U_12
Si1 0.0146(3) 0.0167(4) 0.0169(3) -0.0046(3) -0.0010(3) -0.0020(3)
Si2 0.0142(3) 0.0150(3) 0.0119(3) -0.0029(3) -0.0001(2) -0.0031(3)
Si3 0.0140(3) 0.0140(3) 0.0124(3) -0.0016(3) -0.0008(2) -0.0018(3)
Si4 0.0162(3) 0.0157(3) 0.0183(3) -0.0044(3) -0.0004(3) -0.0045(3)
Si5 0.0188(3) 0.0164(4) 0.0135(3) -0.0037(3) -0.0020(3) -0.0039(3)
Si6 0.0190(3) 0.0149(3) 0.0138(3) -0.0022(3) 0.0015(3) -0.0044(3)
Si7 0.0213(4) 0.0162(4) 0.0128(3) -0.0036(3) 0.0008(3) -0.0023(3)
Si8 0.0173(3) 0.0149(4) 0.0193(4) -0.0010(3) -0.0026(3) -0.0019(3)
C1 0.0185(12) 0.0279(14) 0.0212(13) -0.0096(11) 0.0064(10) -0.0072(11)
C2 0.0203(13) 0.0194(14) 0.0319(15) -0.0054(12) -0.0067(11) 0.0002(11)
C3 0.0167(12) 0.0205(13) 0.0205(13) -0.0053(10) -0.0040(10) -0.0036(10)
C4 0.0229(13) 0.0222(13) 0.0214(13) 0.0004(11) 0.0028(10) -0.0063(11)
C5 0.0243(13) 0.0222(14) 0.0350(16) -0.0149(12) 0.0005(11) -0.0080(11)
C6 0.0309(14) 0.0238(14) 0.0149(12) 0.0004(10) -0.0030(10) -0.0056(12)
C7 0.0302(14) 0.0171(13) 0.0202(13) -0.0079(10) 0.0022(11) -0.0040(11)
C8 0.0212(13) 0.0277(15) 0.0230(13) -0.0072(11) -0.0046(10) -0.0070(11)
C9 0.0337(15) 0.0141(13) 0.0235(14) -0.0006(10) 0.0023(11) -0.0055(11)
C10 0.0173(12) 0.0271(14) 0.0141(12) -0.0047(10) 0.0034(9) -0.0112(10)
C11 0.0216(12) 0.0181(12) 0.0124(11) -0.0013(10) -0.0003(9) -0.0037(10)
C12 0.0232(13) 0.0207(13) 0.0200(13) -0.0045(11) 0.0095(10) -0.0014(11)
C13 0.0414(16) 0.0219(14) 0.0151(12) -0.0054(11) -0.0037(11) -0.0059(12)
C14 0.0194(13) 0.0273(15) 0.0381(17) -0.0011(13) -0.0070(12) -0.0056(12)
C15 0.0312(15) 0.0274(15) 0.0214(14) 0.0028(12) -0.0038(11) -0.0010(12)
C16 0.0328(15) 0.0151(13) 0.0379(17) -0.0069(12) 0.0041(13) 0.0001(11)

loop_
_atom_type_symbol
_atom_type_description
_atom_type_scat_dispersion_real
_atom_type_scat_dispersion_imag
_atom_type_scat_source
Si Si 0.0817 0.0704 'International Tables Vol C Tables 4.2.6.8 and 6.1.1.4'
H H 0.0000 0.0000 'International Tables Vol C Tables 4.2.6.8 and 6.1.1.4'
C C 0.0033 0.0016 'International Tables Vol C Tables 4.2.6.8 and 6.1.1.4'

loop_
_geom_angle_atom_site_label_1
_geom_angle_atom_site_label_2
_geom_angle_atom_site_label_3
_geom_angle
C3 Si1 C2 111.55(12)
C3 Si1 C1 109.04(12)
C2 Si1 C1 106.39(13)
C3 Si1 Si2 105.22(9)
C2 Si1 Si2 113.35(10)
C1 Si1 Si2 111.30(9)
Si5 Si2 Si6 112.38(4)
Si5 Si2 Si1 108.96(4)
Si6 Si2 Si1 111.95(5)
Si5 Si2 Si3 124.74(5)
Si6 Si2 Si3 98.03(4)
Si1 Si2 Si3 99.89(4)
Si8 Si3 Si4 115.52(4)
Si8 Si3 Si7 110.94(5)
Si4 Si3 Si7 111.32(4)
Si8 Si3 Si2 119.43(4)
Si4 Si3 Si2 98.11(4)
Si7 Si3 Si2 100.02(4)
C5 Si4 C3 110.60(12)
C5 Si4 C4 107.01(13)
C3 Si4 C4 110.50(12)
C5 Si4 Si3 116.41(9)
C3 Si4 Si3 103.41(9)
C4 Si4 Si3 108.87(9)
C8 Si5 C6 107.97(13)
C8 Si5 C7 108.05(13)
C6 Si5 C7 109.25(13)
C8 Si5 Si2 113.14(9)
C6 Si5 Si2 112.69(9)
C7 Si5 Si2 105.58(9)
C11 Si6 C9 110.26(12)
C11 Si6 C10 110.38(12)
C9 Si6 C10 106.66(13)
C11 Si6 Si2 103.45(8)
C9 Si6 Si2 116.79(9)
C10 Si6 Si2 109.27(9)
C13 Si7 C11 111.32(12)
C13 Si7 C12 106.62(13)
C11 Si7 C12 108.87(12)
C13 Si7 Si3 112.35(10)
C11 Si7 Si3 104.80(9)
C12 Si7 Si3 112.92(9)
C15 Si8 C14 108.09(14)
C15 Si8 C16 109.10(14)
C14 Si8 C16 107.85(14)
C15 Si8 Si3 112.30(10)
C14 Si8 Si3 110.60(10)
C16 Si8 Si3 108.79(10)
Si1 C3 Si4 113.21(13)
Si6 C11 Si7 113.09(13)

loop_
_geom_bond_atom_site_label_1
_geom_bond_atom_site_label_2
_geom_bond_distance
Si1 C3 1.876(3)
Si1 C2 1.882(3)
Si1 C1 1.892(3)
Si1 Si2 2.3625(10)
Si2 Si5 2.3395(11)
Si2 Si6 2.3508(12)
Si2 Si3 2.3719(11)
Si3 Si8 2.3383(14)
Si3 Si4 2.3573(11)
Si3 Si7 2.3653(11)
Si4 C5 1.883(3)
Si4 C3 1.884(3)
Si4 C4 1.884(3)
Si5 C8 1.877(3)
Si5 C6 1.881(3)
Si5 C7 1.886(3)
Si6 C11 1.881(3)
Si6 C9 1.882(3)
Si6 C10 1.907(3)
Si7 C13 1.879(3)
Si7 C11 1.888(3)
Si7 C12 1.897(3)
Si8 C15 1.873(3)
Si8 C14 1.874(3)
Si8 C16 1.890(3)

loop_
_geom_torsion_atom_site_label_1
_geom_torsion_atom_site_label_2
_geom_torsion_atom_site_label_3
_geom_torsion_atom_site_label_4
_geom_torsion
C3 Si1 Si2 Si5 146.03(9)
C2 Si1 Si2 Si5 -91.82(11)
C1 Si1 Si2 Si5 28.07(10)
C3 Si1 Si2 Si6 -89.04(9)
C2 Si1 Si2 Si6 33.11(11)
C1 Si1 Si2 Si6 153.00(10)
C3 Si1 Si2 Si3 13.86(9)
C2 Si1 Si2 Si3 136.01(10)
C1 Si1 Si2 Si3 -104.11(10)
Si5 Si2 Si3 Si8 14.45(6)
Si6 Si2 Si3 Si8 -110.01(5)
Si1 Si2 Si3 Si8 135.93(4)
Si5 Si2 Si3 Si4 -111.00(5)
Si6 Si2 Si3 Si4 124.55(4)
Si1 Si2 Si3 Si4 10.48(4)
Si5 Si2 Si3 Si7 135.55(4)
Si6 Si2 Si3 Si7 11.09(4)
Si1 Si2 Si3 Si7 -102.98(5)
Si8 Si3 Si4 C5 77.54(12)
Si7 Si3 Si4 C5 -50.15(12)
Si2 Si3 Si4 C5 -154.30(11)
Si8 Si3 Si4 C3 -160.97(9)
Si7 Si3 Si4 C3 71.33(10)
Si2 Si3 Si4 C3 -32.81(9)
Si8 Si3 Si4 C4 -43.46(11)
Si7 Si3 Si4 C4 -171.15(10)
Si2 Si3 Si4 C4 84.71(10)
Si6 Si2 Si5 C8 46.27(11)
Si1 Si2 Si5 C8 170.94(10)
Si3 Si2 Si5 C8 -71.73(11)
Si6 Si2 Si5 C6 169.11(10)
Si1 Si2 Si5 C6 -66.21(11)
Si3 Si2 Si5 C6 51.11(11)
Si6 Si2 Si5 C7 -71.70(10)
Si1 Si2 Si5 C7 52.98(10)
Si3 Si2 Si5 C7 170.30(9)
Si5 Si2 Si6 C11 -166.50(9)
Si1 Si2 Si6 C11 70.49(9)
Si3 Si2 Si6 C11 -33.62(9)
Si5 Si2 Si6 C9 72.20(11)
Si1 Si2 Si6 C9 -50.81(11)
Si3 Si2 Si6 C9 -154.92(11)
Si5 Si2 Si6 C10 -48.92(10)
Si1 Si2 Si6 C10 -171.93(9)
Si3 Si2 Si6 C10 83.96(10)
Si8 Si3 Si7 C13 -98.62(11)
Si4 Si3 Si7 C13 31.51(11)
Si2 Si3 Si7 C13 134.38(11)
Si8 Si3 Si7 C11 140.37(9)
Si4 Si3 Si7 C11 -89.50(9)
Si2 Si3 Si7 C11 13.37(9)
Si8 Si3 Si7 C12 22.01(10)
Si4 Si3 Si7 C12 152.14(10)
Si2 Si3 Si7 C12 -104.99(10)
Si4 Si3 Si8 C15 44.93(12)
Si7 Si3 Si8 C15 172.81(11)
Si2 Si3 Si8 C15 -71.73(12)
Si4 Si3 Si8 C14 165.78(11)
Si7 Si3 Si8 C14 -66.34(12)
Si2 Si3 Si8 C14 49.11(12)
Si4 Si3 Si8 C16 -75.94(11)
Si7 Si3 Si8 C16 51.94(11)
Si2 Si3 Si8 C16 167.40(10)
C2 Si1 C3 Si4 -164.69(13)
C1 Si1 C3 Si4 78.10(16)
Si2 Si1 C3 Si4 -41.38(14)
C5 Si4 C3 Si1 174.70(13)
C4 Si4 C3 Si1 -66.98(17)
Si3 Si4 C3 Si1 49.39(14)
C9 Si6 C11 Si7 175.59(13)
C10 Si6 C11 Si7 -66.82(16)
Si2 Si6 C11 Si7 49.97(13)
C13 Si7 C11 Si6 -163.00(13)
C12 Si7 C11 Si6 79.75(15)
Si3 Si7 C11 Si6 -41.31(14)
